data_7048319
loop_
_publ_author_name
'Bartalucci, Niccol\`o'
'Bortoluzzi, Marco'
'Zacchini, Stefano'
'Pampaloni, Guido'
'Marchetti, Fabio'

_publ_section_title
;
 Straightforward formation of carbocations from tertiary carboxylic acids
 via CO release at room temperature.
;
_journal_issue 5
_journal_name_full 'Dalton transactions (Cambridge, England : 2003)'
_journal_page_first 1574
_journal_page_last 1577
_journal_paper_doi 10.1039/c8dt04416c
_journal_volume 48
_journal_year 2019
_chemical_formula_sum 'C19 H15 Cl5 O W'
_chemical_formula_weight 620.41
_space_group_crystal_system monoclinic
_space_group_IT_number 14
_space_group_name_Hall '-P 2ybc'
_space_group_name_H-M_alt 'P 1 21/c 1'
_symmetry_space_group_name_Hall '-P 2ybc'
_symmetry_space_group_name_H-M 'P 1 21/c 1'
_atom_sites_solution_hydrogens geom
_audit_creation_method SHELXL-2014/7
_audit_update_record
;
2018-09-26 deposited with the CCDC.
2018-11-23 downloaded from the CCDC.
;
_cell_angle_alpha 90
_cell_angle_beta 103.080(2)
_cell_angle_gamma 90
_cell_formula_units_Z 4
_cell_length_a 14.275(2)
_cell_length_b 7.9205(11)
_cell_length_c 18.698(3)
_cell_measurement_reflns_used 5470
_cell_measurement_temperature 100(2)
_cell_measurement_theta_max 27.8955
_cell_measurement_theta_min 2.2365
_cell_volume 2059.2(5)
_computing_cell_refinement 'APEX3 (Bruker AXS, 2015)'
_computing_data_collection 'APEX3 (Bruker AXS, 2015)'
_computing_data_reduction 'SAINT (Bruker AXS, 2015)'
_computing_molecular_graphics 'ORTEPIII (Johnson, 1996)'
_computing_publication_material 'XCIF 2014/2 (Bruker AXS, 2014)'
_computing_structure_refinement 'SHELXL-2014/7 (Sheldrick, 2014)'
_computing_structure_solution 'SHELXT (Sheldrick, 2015)'
_diffrn_ambient_temperature 100(2)
_diffrn_measured_fraction_theta_full 1.000
_diffrn_measured_fraction_theta_max 1.000
_diffrn_measurement_device_type 'CCD area detector'
_diffrn_measurement_method 'phi and omega scans'
_diffrn_radiation_monochromator graphite
_diffrn_radiation_source 'fine-focus sealed tube'
_diffrn_radiation_type MoK\a
_diffrn_radiation_wavelength 0.71073
_diffrn_reflns_av_R_equivalents 0.0568
_diffrn_reflns_av_unetI/netI 0.0461
_diffrn_reflns_Laue_measured_fraction_full 1.000
_diffrn_reflns_Laue_measured_fraction_max 1.000
_diffrn_reflns_limit_h_max 16
_diffrn_reflns_limit_h_min -17
_diffrn_reflns_limit_k_max 9
_diffrn_reflns_limit_k_min -9
_diffrn_reflns_limit_l_max 22
_diffrn_reflns_limit_l_min -22
_diffrn_reflns_number 16758
_diffrn_reflns_point_group_measured_fraction_full 1.000
_diffrn_reflns_point_group_measured_fraction_max 1.000
_diffrn_reflns_theta_full 25.049
_diffrn_reflns_theta_max 25.049
_diffrn_reflns_theta_min 1.465
_exptl_absorpt_coefficient_mu 6.265
_exptl_absorpt_correction_T_max 0.7456
_exptl_absorpt_correction_T_min 0.3935
_exptl_absorpt_correction_type empirical
_exptl_absorpt_process_details
; 
 Data were corrected for Lorentz polarization and absorption
 effects (empirical absorption correction SADABS).
 R(int) =  0.1360 (selected reflections only, before parameter refinement)
 R(int) =  0.0657(selected reflections only, after parameter refinement)
;
_exptl_crystal_colour orange
_exptl_crystal_density_diffrn 2.001
_exptl_crystal_description plate
_exptl_crystal_F_000 1184
_exptl_crystal_size_max 0.180
_exptl_crystal_size_mid 0.160
_exptl_crystal_size_min 0.110
_refine_diff_density_max 2.845
_refine_diff_density_min -1.399
_refine_diff_density_rms 0.165
_refine_ls_extinction_method none
_refine_ls_goodness_of_fit_ref 1.076
_refine_ls_hydrogen_treatment constr
_refine_ls_matrix_type full
_refine_ls_number_parameters 235
_refine_ls_number_reflns 3654
_refine_ls_number_restraints 1
_refine_ls_restrained_S_all 1.094
_refine_ls_R_factor_all 0.0441
_refine_ls_R_factor_gt 0.0374
_refine_ls_shift/su_max 0.002
_refine_ls_shift/su_mean 0.000
_refine_ls_structure_factor_coef Fsqd
_refine_ls_weighting_details 'w=1/[\s^2^(Fo^2^)+(0.0262P)^2^+14.2528P] where P=(Fo^2^+2Fc^2^)/3'
_refine_ls_weighting_scheme calc
_refine_ls_wR_factor_gt 0.0845
_refine_ls_wR_factor_ref 0.0875
_reflns_Friedel_coverage 0.000
_reflns_number_gt 3244
_reflns_number_total 3654
_reflns_threshold_expression 'I > 2\s(I)'
_cod_data_source_file c8dt04416c3.cif
_cod_data_source_block 1
_cod_depositor_comments 'Adding full bibliography for 7048319--7048320.cif.'
_cod_database_code 7048319
_shelx_shelxl_version_number 2014/7
_shelx_space_group_comment
;
The symmetry employed for this shelxl refinement is uniquely defined
by the following loop, which should always be used as a source of
symmetry information in preference to the above space-group names.
They are only intended as comments.
;
_shelx_estimated_absorpt_t_min 0.398
_shelx_estimated_absorpt_t_max 0.546

loop_
_space_group_symop_operation_xyz
'x, y, z'
'-x, y+1/2, -z+1/2'
'-x, -y, -z'
'x, -y-1/2, z-1/2'

loop_
_atom_site_label
_atom_site_type_symbol
_atom_site_fract_x
_atom_site_fract_y
_atom_site_fract_z
_atom_site_U_iso_or_equiv
_atom_site_adp_type
_atom_site_occupancy
_atom_site_site_symmetry_order
_atom_site_calc_flag
_atom_site_refinement_flags_posn
_atom_site_refinement_flags_adp
C1 C 0.7783(5) 0.3966(9) 0.3549(3) 0.0189(14) Uani 1 1 d . .
C2 C 0.7837(5) 0.2342(8) 0.3206(3) 0.0162(13) Uani 1 1 d . .
C3 C 0.8706(4) 0.1445(8) 0.3325(3) 0.0157(13) Uani 1 1 d . .
H3 H 0.9270 0.1920 0.3627 0.019 Uiso 1 1 calc R U
C4 C 0.8751(6) -0.0060(10) 0.3022(4) 0.0317(18) Uani 1 1 d . .
H4 H 0.9346 -0.0650 0.3117 0.038 Uiso 1 1 calc R U
C5 C 0.7930(5) -0.0807(9) 0.2558(4) 0.0248(16) Uani 1 1 d . .
H5 H 0.7974 -0.1874 0.2336 0.030 Uiso 1 1 calc R U
C6 C 0.7062(5) 0.0050(8) 0.2435(4) 0.0232(15) Uani 1 1 d . .
H6 H 0.6503 -0.0441 0.2133 0.028 Uiso 1 1 calc R U
C7 C 0.7005(5) 0.1613(8) 0.2749(3) 0.0178(14) Uani 1 1 d . .
H7 H 0.6410 0.2201 0.2658 0.021 Uiso 1 1 calc R U
C8 C 0.6877(5) 0.4539(9) 0.3693(3) 0.0189(14) Uani 1 1 d . .
C9 C 0.6244(5) 0.3410(9) 0.3925(3) 0.0209(14) Uani 1 1 d . .
H9 H 0.6392 0.2240 0.3968 0.025 Uiso 1 1 calc R U
C10 C 0.5413(5) 0.4000(10) 0.4090(4) 0.0282(17) Uani 1 1 d . .
H10 H 0.5002 0.3242 0.4267 0.034 Uiso 1 1 calc R U
C11 C 0.5169(5) 0.5686(10) 0.4000(4) 0.0290(18) Uani 1 1 d . .
H11 H 0.4584 0.6070 0.4105 0.035 Uiso 1 1 calc R U
C12 C 0.5765(5) 0.6820(9) 0.3759(3) 0.0243(16) Uani 1 1 d . .
H12 H 0.5585 0.7974 0.3688 0.029 Uiso 1 1 calc R U
C13 C 0.6629(5) 0.6264(9) 0.3620(3) 0.0218(15) Uani 1 1 d . .
H13 H 0.7055 0.7048 0.3476 0.026 Uiso 1 1 calc R U
C14 C 0.8624(5) 0.5012(8) 0.3776(3) 0.0186(14) Uani 1 1 d . .
C15 C 0.8738(5) 0.6027(9) 0.4411(3) 0.0208(14) Uani 1 1 d . .
H15 H 0.8242 0.6060 0.4674 0.025 Uiso 1 1 calc R U
C16 C 0.9549(5) 0.6955(8) 0.4650(3) 0.0198(14) Uani 1 1 d . .
H16 H 0.9614 0.7617 0.5082 0.024 Uiso 1 1 calc R U
C17 C 1.0285(5) 0.6953(9) 0.4274(4) 0.0244(15) Uani 1 1 d . .
H17 H 1.0851 0.7602 0.4449 0.029 Uiso 1 1 calc R U
C18 C 1.0184(5) 0.5986(9) 0.3635(4) 0.0247(15) Uani 1 1 d . .
H18 H 1.0676 0.6000 0.3368 0.030 Uiso 1 1 calc R U
C19 C 0.9375(5) 0.5014(8) 0.3391(4) 0.0208(15) Uani 1 1 d . .
H19 H 0.9319 0.4341 0.2963 0.025 Uiso 1 1 calc R U
Cl1 Cl 0.86998(12) 0.9311(2) 0.64722(9) 0.0264(4) Uani 1 1 d . .
Cl2 Cl 0.70421(12) 0.6767(2) 0.56148(8) 0.0243(4) Uani 1 1 d . .
Cl3 Cl 0.64426(14) 0.9482(2) 0.67353(9) 0.0289(4) Uani 1 1 d . .
Cl4 Cl 0.72977(13) 1.2544(2) 0.59122(10) 0.0291(4) Uani 1 1 d . .
Cl5 Cl 0.78616(12) 0.9874(2) 0.47279(8) 0.0230(4) Uani 1 1 d . .
O1 O 0.6030(3) 0.9948(8) 0.5081(3) 0.0434(15) Uani 1 1 d D .
W1 W 0.70594(2) 0.96874(3) 0.56799(2) 0.01860(11) Uani 1 1 d . .

loop_
_atom_site_aniso_label
_atom_site_aniso_U_11
_atom_site_aniso_U_22
_atom_site_aniso_U_33
_atom_site_aniso_U_23
_atom_site_aniso_U_13
_atom_site_aniso_U_12
C1 0.020(4) 0.029(4) 0.007(3) 0.005(3) 0.003(3) 0.004(3)
C2 0.022(4) 0.017(3) 0.009(3) 0.002(2) 0.004(3) 0.002(3)
C3 0.015(3) 0.022(3) 0.011(3) -0.003(2) 0.005(2) 0.001(3)
C4 0.029(4) 0.043(5) 0.025(4) -0.004(3) 0.010(3) 0.011(4)
C5 0.036(4) 0.023(4) 0.018(3) 0.006(3) 0.012(3) 0.004(3)
C6 0.026(4) 0.027(4) 0.015(3) -0.005(3) 0.001(3) -0.004(3)
C7 0.018(3) 0.022(3) 0.014(3) 0.007(3) 0.005(3) 0.005(3)
C8 0.018(3) 0.029(4) 0.008(3) -0.005(3) -0.003(3) -0.002(3)
C9 0.017(3) 0.027(4) 0.018(3) -0.002(3) 0.003(3) -0.002(3)
C10 0.021(4) 0.047(5) 0.016(3) -0.005(3) 0.004(3) -0.004(3)
C11 0.015(4) 0.049(5) 0.022(4) -0.018(3) 0.003(3) 0.003(3)
C12 0.026(4) 0.032(4) 0.013(3) -0.007(3) -0.001(3) 0.008(3)
C13 0.028(4) 0.023(4) 0.012(3) -0.004(3) 0.000(3) 0.003(3)
C14 0.019(4) 0.021(4) 0.017(3) 0.004(3) 0.008(3) 0.001(3)
C15 0.020(4) 0.026(4) 0.017(3) 0.003(3) 0.006(3) 0.010(3)
C16 0.022(4) 0.018(3) 0.019(3) 0.000(3) 0.002(3) 0.004(3)
C17 0.021(4) 0.022(4) 0.028(4) 0.005(3) 0.000(3) -0.005(3)
C18 0.023(4) 0.027(4) 0.028(4) 0.003(3) 0.014(3) -0.003(3)
C19 0.022(4) 0.024(4) 0.019(3) 0.002(3) 0.011(3) 0.002(3)
Cl1 0.0210(9) 0.0326(10) 0.0230(8) 0.0048(7) -0.0007(7) -0.0025(7)
Cl2 0.0310(9) 0.0245(9) 0.0202(8) -0.0040(7) 0.0115(7) -0.0077(7)
Cl3 0.0376(11) 0.0326(10) 0.0233(8) -0.0033(7) 0.0211(8) -0.0034(8)
Cl4 0.0354(10) 0.0236(9) 0.0329(9) 0.0002(7) 0.0175(8) 0.0065(8)
Cl5 0.0285(9) 0.0261(9) 0.0175(8) 0.0022(6) 0.0114(7) 0.0039(7)
O1 0.034(3) 0.069(4) 0.025(3) 0.008(3) 0.003(3) 0.005(3)
W1 0.01732(17) 0.02488(17) 0.01518(15) -0.00008(11) 0.00695(11) 0.00032(12)

loop_
_atom_type_symbol
_atom_type_description
_atom_type_scat_dispersion_real
_atom_type_scat_dispersion_imag
_atom_type_scat_source
C C 0.0033 0.0016 'International Tables Vol C Tables 4.2.6.8 and 6.1.1.4'
H H 0.0000 0.0000 'International Tables Vol C Tables 4.2.6.8 and 6.1.1.4'
O O 0.0106 0.0060 'International Tables Vol C Tables 4.2.6.8 and 6.1.1.4'
Cl Cl 0.1484 0.1585 'International Tables Vol C Tables 4.2.6.8 and 6.1.1.4'
W W -0.8490 6.8722 'International Tables Vol C Tables 4.2.6.8 and 6.1.1.4'

loop_
_geom_angle_atom_site_label_1
_geom_angle_atom_site_label_2
_geom_angle_atom_site_label_3
_geom_angle
C14 C1 C2 121.1(6)
C14 C1 C8 118.9(6)
C2 C1 C8 119.9(6)
C3 C2 C7 118.6(6)
C3 C2 C1 120.9(6)
C7 C2 C1 120.5(6)
C4 C3 C2 120.9(6)
C4 C3 H3 119.6
C2 C3 H3 119.6
C3 C4 C5 121.4(7)
C3 C4 H4 119.3
C5 C4 H4 119.3
C6 C5 C4 118.8(7)
C6 C5 H5 120.6
C4 C5 H5 120.6
C7 C6 C5 120.3(7)
C7 C6 H6 119.8
C5 C6 H6 119.8
C6 C7 C2 120.0(6)
C6 C7 H7 120.0
C2 C7 H7 120.0
C9 C8 C13 118.7(6)
C9 C8 C1 121.3(6)
C13 C8 C1 120.0(6)
C10 C9 C8 120.0(7)
C10 C9 H9 120.0
C8 C9 H9 120.0
C9 C10 C11 120.6(7)
C9 C10 H10 119.7
C11 C10 H10 119.7
C10 C11 C12 120.8(6)
C10 C11 H11 119.6
C12 C11 H11 119.6
C11 C12 C13 119.6(7)
C11 C12 H12 120.2
C13 C12 H12 120.2
C12 C13 C8 120.3(7)
C12 C13 H13 119.9
C8 C13 H13 119.9
C15 C14 C19 118.0(6)
C15 C14 C1 120.3(6)
C19 C14 C1 121.7(6)
C16 C15 C14 120.9(6)
C16 C15 H15 119.6
C14 C15 H15 119.6
C15 C16 C17 121.1(6)
C15 C16 H16 119.4
C17 C16 H16 119.4
C16 C17 C18 119.3(6)
C16 C17 H17 120.4
C18 C17 H17 120.4
C19 C18 C17 120.4(6)
C19 C18 H18 119.8
C17 C18 H18 119.8
C18 C19 C14 120.3(6)
C18 C19 H19 119.8
C14 C19 H19 119.8
O1 W1 Cl4 94.4(2)
O1 W1 Cl2 95.3(2)
Cl4 W1 Cl2 170.24(6)
O1 W1 Cl5 89.39(17)
Cl4 W1 Cl5 90.26(6)
Cl2 W1 Cl5 91.40(6)
O1 W1 Cl3 97.72(18)
Cl4 W1 Cl3 88.68(6)
Cl2 W1 Cl3 88.48(6)
Cl5 W1 Cl3 172.87(6)
O1 W1 Cl1 173.85(17)
Cl4 W1 Cl1 85.81(6)
Cl2 W1 Cl1 84.78(6)
Cl5 W1 Cl1 84.46(6)
Cl3 W1 Cl1 88.43(6)

loop_
_geom_bond_atom_site_label_1
_geom_bond_atom_site_label_2
_geom_bond_distance
C1 C14 1.442(9)
C1 C2 1.447(9)
C1 C8 1.452(9)
C2 C3 1.403(9)
C2 C7 1.419(9)
C3 C4 1.328(10)
C3 H3 0.9500
C4 C5 1.421(11)
C4 H4 0.9500
C5 C6 1.385(10)
C5 H5 0.9500
C6 C7 1.381(9)
C6 H6 0.9500
C7 H7 0.9500
C8 C9 1.408(9)
C8 C13 1.410(10)
C9 C10 1.374(10)
C9 H9 0.9500
C10 C11 1.380(11)
C10 H10 0.9500
C11 C12 1.382(10)
C11 H11 0.9500
C12 C13 1.388(10)
C12 H12 0.9500
C13 H13 0.9500
C14 C15 1.412(9)
C14 C19 1.419(9)
C15 C16 1.359(10)
C15 H15 0.9500
C16 C17 1.391(9)
C16 H16 0.9500
C17 C18 1.398(10)
C17 H17 0.9500
C18 C19 1.377(10)
C18 H18 0.9500
C19 H19 0.9500
Cl1 W1 2.4893(17)
Cl2 W1 2.3165(17)
Cl3 W1 2.3414(16)
Cl4 W1 2.3145(18)
Cl5 W1 2.3292(16)
O1 W1 1.647(4)

loop_
_geom_torsion_atom_site_label_1
_geom_torsion_atom_site_label_2
_geom_torsion_atom_site_label_3
_geom_torsion_atom_site_label_4
_geom_torsion
C14 C1 C2 C3 24.3(9)
C8 C1 C2 C3 -153.4(6)
C14 C1 C2 C7 -156.5(6)
C8 C1 C2 C7 25.8(8)
C7 C2 C3 C4 -0.5(9)
C1 C2 C3 C4 178.7(6)
C2 C3 C4 C5 0.9(10)
C3 C4 C5 C6 -1.3(10)
C4 C5 C6 C7 1.1(10)
C5 C6 C7 C2 -0.7(9)
C3 C2 C7 C6 0.3(9)
C1 C2 C7 C6 -178.9(6)
C14 C1 C8 C9 -140.0(6)
C2 C1 C8 C9 37.8(8)
C14 C1 C8 C13 38.3(8)
C2 C1 C8 C13 -143.9(6)
C13 C8 C9 C10 -1.3(9)
C1 C8 C9 C10 177.1(6)
C8 C9 C10 C11 2.8(10)
C9 C10 C11 C12 -1.4(10)
C10 C11 C12 C13 -1.4(10)
C11 C12 C13 C8 2.8(9)
C9 C8 C13 C12 -1.5(9)
C1 C8 C13 C12 -179.9(6)
C2 C1 C14 C15 -145.6(6)
C8 C1 C14 C15 32.2(9)
C2 C1 C14 C19 32.1(9)
C8 C1 C14 C19 -150.2(6)
C19 C14 C15 C16 -1.0(9)
C1 C14 C15 C16 176.8(6)
C14 C15 C16 C17 0.8(10)
C15 C16 C17 C18 0.4(10)
C16 C17 C18 C19 -1.6(10)
C17 C18 C19 C14 1.4(10)
C15 C14 C19 C18 -0.2(10)
C1 C14 C19 C18 -177.9(6)
